data_4318254
loop_
_publ_author_name
'Stuart Blair'
'Keith Izod'
'William Clegg'

_publ_section_title
;
 A Homologous Series of Alkaline Earth Phosphanides: Syntheses, Crystal
 Structures, and Unusual Dynamic Behavior of
 (THF)nM[P{CH(SiMe3)2}(C6H4-2-CH2NMe2)]2 (M = Mg, Ca, Sr, Ba)
;
_journal_name_full 'Inorganic Chemistry'
_journal_page_first 3886
_journal_page_last 3893
_journal_paper_doi 10.1021/ic0201194
_journal_volume 41
_journal_year 2002
_chemical_formula_sum 'C36 H70 Mg N2 O P2 Si4'
_chemical_formula_weight 745.55
_chemical_name_systematic
;
  ?
;
_space_group_IT_number 19
_symmetry_cell_setting orthorhombic
_symmetry_space_group_name_Hall 'P 2ac 2ab'
_symmetry_space_group_name_H-M 'P 21 21 21'
_atom_sites_solution_hydrogens geom
_atom_sites_solution_primary heavy
_atom_sites_solution_secondary difmap
_audit_creation_method SHELXL-97
_cell_angle_alpha 90.00
_cell_angle_beta 90.00
_cell_angle_gamma 90.00
_cell_formula_units_Z 4
_cell_length_a 11.413(3)
_cell_length_b 12.072(3)
_cell_length_c 32.620(11)
_cell_measurement_reflns_used 22023
_cell_measurement_temperature 160(2)
_cell_measurement_theta_max 28.411
_cell_measurement_theta_min 2.465
_cell_volume 4494(2)
_computing_cell_refinement 'Bruker SAINT'
_computing_data_collection 'Bruker SMART'
_computing_data_reduction 'Bruker SAINT'
_computing_structure_refinement 'Bruker SHELXTL'
_computing_structure_solution 'Bruker SHELXTL'
_diffrn_ambient_temperature 160(2)
_diffrn_measured_fraction_theta_full 0.999
_diffrn_measured_fraction_theta_max 0.951
_diffrn_measurement_device_type 'Bruker SMART 1K CCD diffractometer'
_diffrn_measurement_method '\w rotation with narrow frames'
_diffrn_radiation_monochromator graphite
_diffrn_radiation_source 'fine-focus sealed tube'
_diffrn_radiation_type MoK\a
_diffrn_radiation_wavelength 0.71073
_diffrn_reflns_av_R_equivalents 0.0535
_diffrn_reflns_av_sigmaI/netI 0.0556
_diffrn_reflns_limit_h_max 15
_diffrn_reflns_limit_h_min -15
_diffrn_reflns_limit_k_max 16
_diffrn_reflns_limit_k_min -15
_diffrn_reflns_limit_l_max 41
_diffrn_reflns_limit_l_min -42
_diffrn_reflns_number 38871
_diffrn_reflns_theta_full 26.00
_diffrn_reflns_theta_max 28.58
_diffrn_reflns_theta_min 1.80
_exptl_absorpt_coefficient_mu 0.245
_exptl_absorpt_correction_T_max 0.981
_exptl_absorpt_correction_T_min 0.867
_exptl_absorpt_correction_type multi-scan
_exptl_crystal_colour colourless
_exptl_crystal_density_diffrn 1.102
_exptl_crystal_density_method 'not measured'
_exptl_crystal_description needle
_exptl_crystal_F_000 1624
_exptl_crystal_size_max 0.60
_exptl_crystal_size_mid 0.18
_exptl_crystal_size_min 0.08
_refine_diff_density_max 0.363
_refine_diff_density_min -0.228
_refine_diff_density_rms 0.053
_refine_ls_abs_structure_details 'Flack H D (1983), Acta Cryst. A39, 876-881'
_refine_ls_abs_structure_Flack 0.06(8)
_refine_ls_extinction_method none
_refine_ls_goodness_of_fit_ref 1.040
_refine_ls_hydrogen_treatment constr
_refine_ls_matrix_type full
_refine_ls_number_parameters 431
_refine_ls_number_reflns 10677
_refine_ls_number_restraints 0
_refine_ls_restrained_S_all 1.040
_refine_ls_R_factor_all 0.0629
_refine_ls_R_factor_gt 0.0411
_refine_ls_shift/su_max 0.001
_refine_ls_shift/su_mean 0.000
_refine_ls_structure_factor_coef Fsqd
_refine_ls_weighting_details 'calc w=1/[\s^2^(Fo^2^)+(0.0451P)^2^+0.8386P] where P=(Fo^2^+2Fc^2^)/3'
_refine_ls_weighting_scheme calc
_refine_ls_wR_factor_gt 0.0903
_refine_ls_wR_factor_ref 0.0988
_reflns_number_gt 8590
_reflns_number_total 10677
_reflns_threshold_expression I>2\s(I)
_cod_data_source_file ic0201194_1.cif
_cod_data_source_block 1
_cod_original_cell_volume 4495(2)
_cod_database_code 4318254

loop_
_symmetry_equiv_pos_as_xyz
'x, y, z'
'-x+1/2, -y, z+1/2'
'-x, y+1/2, -z+1/2'
'x+1/2, -y+1/2, -z'

loop_
_atom_site_label
_atom_site_type_symbol
_atom_site_fract_x
_atom_site_fract_y
_atom_site_fract_z
_atom_site_U_iso_or_equiv
_atom_site_adp_type
_atom_site_occupancy
_atom_site_symmetry_multiplicity
_atom_site_calc_flag
_atom_site_refinement_flags
_atom_site_disorder_assembly
_atom_site_disorder_group
Mg Mg 0.80624(7) 0.27769(6) 0.37973(2) 0.02087(17) Uani 1 1 d . . .
P1 P 0.78883(5) 0.41412(5) 0.439332(18) 0.02129(13) Uani 1 1 d . . .
C1 C 0.9486(2) 0.4014(2) 0.44390(7) 0.0227(5) Uani 1 1 d . . .
C2 C 1.0286(2) 0.4886(2) 0.43765(8) 0.0280(5) Uani 1 1 d . . .
H2 H 0.9998 0.5591 0.4295 0.034 Uiso 1 1 calc R . .
C3 C 1.1481(2) 0.4746(2) 0.44301(8) 0.0327(6) Uani 1 1 d . . .
H3 H 1.1997 0.5352 0.4385 0.039 Uiso 1 1 calc R . .
C4 C 1.1930(2) 0.3731(2) 0.45481(8) 0.0342(6) Uani 1 1 d . . .
H4 H 1.2749 0.3638 0.4585 0.041 Uiso 1 1 calc R . .
C5 C 1.1173(2) 0.2852(2) 0.46113(7) 0.0296(5) Uani 1 1 d . . .
H5 H 1.1478 0.2156 0.4695 0.036 Uiso 1 1 calc R . .
C6 C 0.9973(2) 0.2971(2) 0.45542(7) 0.0225(5) Uani 1 1 d . . .
C7 C 0.9169(2) 0.2004(2) 0.46186(7) 0.0257(5) Uani 1 1 d . . .
H7A H 0.8481 0.2249 0.4779 0.031 Uiso 1 1 calc R . .
H7B H 0.9583 0.1431 0.4780 0.031 Uiso 1 1 calc R . .
N1 N 0.87540(18) 0.15017(15) 0.42229(6) 0.0229(4) Uani 1 1 d . . .
C8 C 0.9716(2) 0.0833(2) 0.40469(8) 0.0336(6) Uani 1 1 d . . .
H8A H 0.9894 0.0214 0.4231 0.050 Uiso 1 1 calc R . .
H8B H 1.0414 0.1298 0.4015 0.050 Uiso 1 1 calc R . .
H8C H 0.9476 0.0546 0.3779 0.050 Uiso 1 1 calc R . .
C9 C 0.7767(2) 0.0746(2) 0.43179(8) 0.0352(6) Uani 1 1 d . . .
H9A H 0.7483 0.0404 0.4064 0.053 Uiso 1 1 calc R . .
H9B H 0.7130 0.1167 0.4446 0.053 Uiso 1 1 calc R . .
H9C H 0.8034 0.0167 0.4507 0.053 Uiso 1 1 calc R . .
C10 C 0.7643(2) 0.56672(19) 0.43379(7) 0.0231(5) Uani 1 1 d . . .
H10 H 0.8289 0.5964 0.4162 0.028 Uiso 1 1 calc R . .
Si1 Si 0.62139(6) 0.59691(6) 0.40659(2) 0.02979(16) Uani 1 1 d . . .
C11 C 0.6315(3) 0.5577(3) 0.35107(8) 0.0434(7) Uani 1 1 d . . .
H11A H 0.5582 0.5771 0.3372 0.065 Uiso 1 1 calc R . .
H11B H 0.6450 0.4778 0.3487 0.065 Uiso 1 1 calc R . .
H11C H 0.6966 0.5978 0.3383 0.065 Uiso 1 1 calc R . .
C12 C 0.4949(3) 0.5205(3) 0.42994(9) 0.0456(8) Uani 1 1 d . . .
H12A H 0.4801 0.5491 0.4576 0.068 Uiso 1 1 calc R . .
H12B H 0.5136 0.4414 0.4315 0.068 Uiso 1 1 calc R . .
H12C H 0.4250 0.5311 0.4130 0.068 Uiso 1 1 calc R . .
C13 C 0.5888(3) 0.7492(3) 0.40619(11) 0.0525(9) Uani 1 1 d . . .
H13A H 0.5234 0.7639 0.3875 0.079 Uiso 1 1 calc R . .
H13B H 0.6582 0.7899 0.3969 0.079 Uiso 1 1 calc R . .
H13C H 0.5677 0.7733 0.4339 0.079 Uiso 1 1 calc R . .
Si2 Si 0.77816(6) 0.63495(6) 0.48595(2) 0.02863(16) Uani 1 1 d . . .
C14 C 0.6399(3) 0.6156(4) 0.51604(10) 0.0668(11) Uani 1 1 d . . .
H14A H 0.6147 0.5382 0.5141 0.100 Uiso 1 1 calc R . .
H14B H 0.5786 0.6638 0.5049 0.100 Uiso 1 1 calc R . .
H14C H 0.6541 0.6347 0.5448 0.100 Uiso 1 1 calc R . .
C15 C 0.8073(3) 0.7867(2) 0.48015(12) 0.0569(9) Uani 1 1 d . . .
H15A H 0.8292 0.8180 0.5068 0.085 Uiso 1 1 calc R . .
H15B H 0.7365 0.8237 0.4700 0.085 Uiso 1 1 calc R . .
H15C H 0.8714 0.7979 0.4606 0.085 Uiso 1 1 calc R . .
C16 C 0.8974(3) 0.5793(3) 0.51925(9) 0.0492(8) Uani 1 1 d . . .
H16A H 0.9735 0.5944 0.5065 0.074 Uiso 1 1 calc R . .
H16B H 0.8873 0.4992 0.5225 0.074 Uiso 1 1 calc R . .
H16C H 0.8939 0.6152 0.5462 0.074 Uiso 1 1 calc R . .
P2 P 0.67045(5) 0.19873(5) 0.324725(19) 0.02371(14) Uani 1 1 d . . .
C17 C 0.7917(2) 0.1036(2) 0.31345(7) 0.0257(5) Uani 1 1 d . . .
C18 C 0.7876(2) -0.0122(2) 0.31803(8) 0.0326(6) Uani 1 1 d . . .
H18 H 0.7175 -0.0451 0.3279 0.039 Uiso 1 1 calc R . .
C19 C 0.8816(3) -0.0802(3) 0.30867(9) 0.0438(7) Uani 1 1 d . . .
H19 H 0.8754 -0.1580 0.3126 0.053 Uiso 1 1 calc R . .
C20 C 0.9845(3) -0.0351(3) 0.29368(9) 0.0446(8) Uani 1 1 d . . .
H20 H 1.0493 -0.0813 0.2872 0.053 Uiso 1 1 calc R . .
C21 C 0.9915(2) 0.0780(3) 0.28832(8) 0.0386(7) Uani 1 1 d . . .
H21 H 1.0615 0.1089 0.2775 0.046 Uiso 1 1 calc R . .
C22 C 0.8987(2) 0.1484(2) 0.29833(7) 0.0289(6) Uani 1 1 d . . .
C23 C 0.9107(2) 0.2710(2) 0.29267(7) 0.0293(6) Uani 1 1 d . . .
H23A H 0.8378 0.3004 0.2804 0.035 Uiso 1 1 calc R . .
H23B H 0.9757 0.2860 0.2734 0.035 Uiso 1 1 calc R . .
N2 N 0.93396(18) 0.33028(18) 0.33231(6) 0.0270(4) Uani 1 1 d . . .
C24 C 1.0588(2) 0.3123(3) 0.34347(8) 0.0351(6) Uani 1 1 d . . .
H24A H 1.1093 0.3449 0.3224 0.053 Uiso 1 1 calc R . .
H24B H 1.0744 0.2327 0.3455 0.053 Uiso 1 1 calc R . .
H24C H 1.0750 0.3476 0.3699 0.053 Uiso 1 1 calc R . .
C25 C 0.9160(3) 0.4502(2) 0.32566(9) 0.0364(6) Uani 1 1 d . . .
H25A H 0.9253 0.4896 0.3517 0.055 Uiso 1 1 calc R . .
H25B H 0.8369 0.4629 0.3149 0.055 Uiso 1 1 calc R . .
H25C H 0.9739 0.4776 0.3059 0.055 Uiso 1 1 calc R . .
C26 C 0.5443(2) 0.1042(2) 0.33672(7) 0.0258(5) Uani 1 1 d . . .
H26 H 0.5768 0.0409 0.3529 0.031 Uiso 1 1 calc R . .
Si3 Si 0.48041(7) 0.04326(7) 0.28782(2) 0.03595(19) Uani 1 1 d . . .
C27 C 0.5879(3) 0.0226(3) 0.24540(9) 0.0518(9) Uani 1 1 d . . .
H27A H 0.6492 -0.0290 0.2543 0.078 Uiso 1 1 calc R . .
H27B H 0.6236 0.0939 0.2382 0.078 Uiso 1 1 calc R . .
H27C H 0.5476 -0.0079 0.2214 0.078 Uiso 1 1 calc R . .
C28 C 0.4155(4) -0.0964(3) 0.29933(12) 0.0806(14) Uani 1 1 d . . .
H28A H 0.3860 -0.1296 0.2739 0.121 Uiso 1 1 calc R . .
H28B H 0.3509 -0.0880 0.3189 0.121 Uiso 1 1 calc R . .
H28C H 0.4758 -0.1445 0.3112 0.121 Uiso 1 1 calc R . .
C29 C 0.3636(3) 0.1342(4) 0.26559(10) 0.0698(12) Uani 1 1 d . . .
H29A H 0.3309 0.0990 0.2410 0.105 Uiso 1 1 calc R . .
H29B H 0.3974 0.2061 0.2582 0.105 Uiso 1 1 calc R . .
H29C H 0.3013 0.1450 0.2859 0.105 Uiso 1 1 calc R . .
Si4 Si 0.43378(6) 0.17585(6) 0.37060(2) 0.02803(16) Uani 1 1 d . . .
C30 C 0.3000(2) 0.0865(3) 0.37748(9) 0.0443(7) Uani 1 1 d . . .
H30A H 0.2501 0.1180 0.3990 0.066 Uiso 1 1 calc R . .
H30B H 0.3241 0.0115 0.3854 0.066 Uiso 1 1 calc R . .
H30C H 0.2563 0.0833 0.3517 0.066 Uiso 1 1 calc R . .
C31 C 0.3896(3) 0.3143(2) 0.35025(9) 0.0401(7) Uani 1 1 d . . .
H31A H 0.3344 0.3492 0.3693 0.060 Uiso 1 1 calc R . .
H31B H 0.3521 0.3051 0.3234 0.060 Uiso 1 1 calc R . .
H31C H 0.4592 0.3613 0.3473 0.060 Uiso 1 1 calc R . .
C32 C 0.4921(2) 0.1958(3) 0.42369(8) 0.0368(6) Uani 1 1 d . . .
H32A H 0.5633 0.2411 0.4226 0.055 Uiso 1 1 calc R . .
H32B H 0.5106 0.1235 0.4357 0.055 Uiso 1 1 calc R . .
H32C H 0.4331 0.2332 0.4405 0.055 Uiso 1 1 calc R . .
O1 O 0.9340(2) 0.2068(2) 0.16838(11) 0.0914(10) Uani 1 1 d . . .
C33 C 0.9032(4) 0.2619(3) 0.13131(13) 0.0747(12) Uani 1 1 d . . .
H33A H 0.9553 0.2376 0.1088 0.090 Uiso 1 1 calc R . .
H33B H 0.9115 0.3430 0.1346 0.090 Uiso 1 1 calc R . .
C34 C 0.7787(4) 0.2330(3) 0.12164(10) 0.0580(9) Uani 1 1 d . . .
H34A H 0.7712 0.2056 0.0932 0.070 Uiso 1 1 calc R . .
H34B H 0.7269 0.2980 0.1253 0.070 Uiso 1 1 calc R . .
C35 C 0.7491(3) 0.1426(3) 0.15229(10) 0.0576(9) Uani 1 1 d . . .
H35A H 0.6663 0.1474 0.1611 0.069 Uiso 1 1 calc R . .
H35B H 0.7638 0.0681 0.1406 0.069 Uiso 1 1 calc R . .
C36 C 0.8306(3) 0.1667(3) 0.18700(11) 0.0578(9) Uani 1 1 d . . .
H36A H 0.7967 0.2232 0.2056 0.069 Uiso 1 1 calc R . .
H36B H 0.8469 0.0987 0.2030 0.069 Uiso 1 1 calc R . .

loop_
_atom_site_aniso_label
_atom_site_aniso_U_11
_atom_site_aniso_U_22
_atom_site_aniso_U_33
_atom_site_aniso_U_23
_atom_site_aniso_U_13
_atom_site_aniso_U_12
Mg 0.0200(4) 0.0205(4) 0.0221(4) -0.0001(3) -0.0003(3) 0.0006(3)
P1 0.0194(3) 0.0192(3) 0.0254(3) -0.0008(2) -0.0013(2) 0.0011(2)
C1 0.0250(12) 0.0241(12) 0.0190(11) -0.0013(9) -0.0023(9) -0.0017(10)
C2 0.0274(13) 0.0260(13) 0.0306(13) 0.0018(11) -0.0046(11) -0.0005(10)
C3 0.0255(13) 0.0409(16) 0.0316(13) 0.0002(12) -0.0013(10) -0.0081(11)
C4 0.0226(13) 0.0472(16) 0.0328(14) -0.0013(12) -0.0050(10) 0.0014(12)
C5 0.0291(13) 0.0344(14) 0.0253(12) -0.0026(11) -0.0044(10) 0.0066(12)
C6 0.0242(12) 0.0268(13) 0.0164(10) 0.0006(9) -0.0018(9) 0.0026(10)
C7 0.0299(13) 0.0244(12) 0.0228(11) 0.0027(10) -0.0015(10) 0.0046(10)
N1 0.0237(10) 0.0188(10) 0.0263(10) 0.0004(8) -0.0009(8) 0.0032(8)
C8 0.0324(14) 0.0349(15) 0.0337(14) -0.0056(12) -0.0039(11) 0.0125(12)
C9 0.0398(15) 0.0262(13) 0.0395(15) 0.0085(11) -0.0040(12) -0.0075(12)
C10 0.0203(11) 0.0238(12) 0.0253(12) 0.0015(10) 0.0006(9) 0.0002(9)
Si1 0.0262(4) 0.0326(4) 0.0306(4) -0.0016(3) -0.0040(3) 0.0087(3)
C11 0.0410(16) 0.059(2) 0.0298(14) -0.0010(13) -0.0081(12) 0.0132(15)
C12 0.0281(15) 0.060(2) 0.0485(18) -0.0108(15) -0.0017(13) 0.0025(14)
C13 0.055(2) 0.0396(17) 0.063(2) 0.0022(16) -0.0126(17) 0.0189(15)
Si2 0.0297(4) 0.0246(3) 0.0316(4) -0.0062(3) -0.0008(3) -0.0027(3)
C14 0.055(2) 0.103(3) 0.0422(18) -0.032(2) 0.0125(16) -0.027(2)
C15 0.061(2) 0.0255(15) 0.084(3) -0.0081(16) -0.0196(19) -0.0047(15)
C16 0.067(2) 0.0492(19) 0.0316(15) -0.0089(14) -0.0194(14) 0.0050(17)
P2 0.0201(3) 0.0272(3) 0.0238(3) -0.0014(3) -0.0001(2) -0.0007(2)
C17 0.0242(12) 0.0302(13) 0.0226(11) -0.0039(10) -0.0029(9) 0.0015(11)
C18 0.0330(14) 0.0290(14) 0.0357(14) -0.0075(11) -0.0045(12) 0.0015(12)
C19 0.0514(18) 0.0362(16) 0.0440(16) -0.0121(13) -0.0100(14) 0.0116(15)
C20 0.0423(17) 0.0509(19) 0.0405(16) -0.0197(14) -0.0022(14) 0.0192(15)
C21 0.0286(14) 0.059(2) 0.0280(13) -0.0120(13) 0.0027(11) 0.0081(13)
C22 0.0276(13) 0.0391(15) 0.0198(11) -0.0047(10) -0.0007(10) 0.0057(11)
C23 0.0222(12) 0.0434(15) 0.0223(12) 0.0030(11) 0.0029(10) -0.0002(11)
N2 0.0213(10) 0.0326(11) 0.0271(10) 0.0013(9) 0.0031(8) -0.0023(9)
C24 0.0192(12) 0.0544(18) 0.0318(14) -0.0053(13) 0.0013(10) -0.0033(12)
C25 0.0402(16) 0.0323(14) 0.0366(14) 0.0040(12) 0.0070(12) -0.0026(12)
C26 0.0252(13) 0.0294(14) 0.0227(11) -0.0013(10) -0.0010(9) -0.0031(10)
Si3 0.0331(4) 0.0478(5) 0.0269(4) -0.0067(3) -0.0019(3) -0.0121(3)
C27 0.0457(19) 0.081(3) 0.0292(15) -0.0168(15) -0.0009(13) -0.0056(17)
C28 0.098(3) 0.081(3) 0.063(2) -0.024(2) 0.008(2) -0.052(3)
C29 0.052(2) 0.122(4) 0.0354(17) -0.017(2) -0.0150(15) 0.019(2)
Si4 0.0218(3) 0.0353(4) 0.0270(3) 0.0007(3) 0.0007(3) -0.0016(3)
C30 0.0302(15) 0.062(2) 0.0404(15) -0.0021(15) 0.0032(12) -0.0094(15)
C31 0.0358(16) 0.0431(16) 0.0414(15) 0.0037(14) 0.0000(12) 0.0035(14)
C32 0.0275(14) 0.0500(18) 0.0329(14) -0.0005(13) 0.0041(11) 0.0031(13)
O1 0.0557(17) 0.0654(18) 0.153(3) 0.036(2) -0.0251(18) -0.0127(15)
C33 0.091(3) 0.057(2) 0.076(3) 0.003(2) 0.014(2) -0.012(2)
C34 0.081(3) 0.050(2) 0.0428(18) -0.0038(15) 0.0003(18) -0.0018(19)
C35 0.062(2) 0.071(2) 0.0394(17) 0.0025(16) -0.0034(16) -0.0140(19)
C36 0.058(2) 0.059(2) 0.056(2) -0.0036(17) -0.0113(17) 0.0081(18)

loop_
_atom_type_symbol
_atom_type_description
_atom_type_scat_dispersion_real
_atom_type_scat_dispersion_imag
_atom_type_scat_source
C C 0.0033 0.0016 'International Tables Vol C Tables 4.2.6.8 and 6.1.1.4'
H H 0.0000 0.0000 'International Tables Vol C Tables 4.2.6.8 and 6.1.1.4'
N N 0.0061 0.0033 'International Tables Vol C Tables 4.2.6.8 and 6.1.1.4'
Mg Mg 0.0486 0.0363 'International Tables Vol C Tables 4.2.6.8 and 6.1.1.4'
Si Si 0.0817 0.0704 'International Tables Vol C Tables 4.2.6.8 and 6.1.1.4'
P P 0.1023 0.0942 'International Tables Vol C Tables 4.2.6.8 and 6.1.1.4'
O O 0.0106 0.0060 'International Tables Vol C Tables 4.2.6.8 and 6.1.1.4'

loop_
_geom_angle_atom_site_label_1
_geom_angle_atom_site_label_2
_geom_angle_atom_site_label_3
_geom_angle
_geom_angle_site_symmetry_1
_geom_angle_site_symmetry_3
_geom_angle_publ_flag
P1 Mg N1 89.93(6) . . ?
P1 Mg P2 136.66(4) . . ?
P1 Mg N2 113.40(7) . . ?
N1 Mg P2 113.36(6) . . ?
N1 Mg N2 113.66(9) . . ?
P2 Mg N2 90.89(6) . . ?
Mg P1 C1 86.02(8) . . ?
Mg P1 C10 124.91(8) . . ?
C1 P1 C10 103.81(11) . . ?
P1 C1 C2 124.72(18) . . ?
P1 C1 C6 118.83(17) . . ?
C2 C1 C6 116.4(2) . . ?
C1 C2 C3 121.9(2) . . ?
C2 C3 C4 120.5(3) . . ?
C3 C4 C5 119.3(2) . . ?
C4 C5 C6 121.1(2) . . ?
C1 C6 C5 120.7(2) . . ?
C1 C6 C7 119.0(2) . . ?
C5 C6 C7 120.2(2) . . ?
C6 C7 N1 112.75(19) . . ?
Mg N1 C7 111.71(14) . . ?
Mg N1 C8 113.57(16) . . ?
Mg N1 C9 106.70(15) . . ?
C7 N1 C8 108.66(19) . . ?
C7 N1 C9 107.96(19) . . ?
C8 N1 C9 108.0(2) . . ?
P1 C10 Si1 111.33(12) . . ?
P1 C10 Si2 109.15(12) . . ?
Si1 C10 Si2 114.12(12) . . ?
C10 Si1 C11 110.54(12) . . ?
C10 Si1 C12 112.24(12) . . ?
C10 Si1 C13 111.29(13) . . ?
C11 Si1 C12 108.40(14) . . ?
C11 Si1 C13 104.64(15) . . ?
C12 Si1 C13 109.41(15) . . ?
C10 Si2 C14 110.22(13) . . ?
C10 Si2 C15 110.43(14) . . ?
C10 Si2 C16 115.24(13) . . ?
C14 Si2 C15 108.94(18) . . ?
C14 Si2 C16 105.34(17) . . ?
C15 Si2 C16 106.37(16) . . ?
Mg P2 C17 85.21(8) . . ?
Mg P2 C26 123.04(8) . . ?
C17 P2 C26 103.88(12) . . ?
P2 C17 C18 125.1(2) . . ?
P2 C17 C22 118.63(19) . . ?
C18 C17 C22 116.2(2) . . ?
C17 C18 C19 122.7(3) . . ?
C18 C19 C20 120.1(3) . . ?
C19 C20 C21 118.9(3) . . ?
C20 C21 C22 121.9(3) . . ?
C17 C22 C21 120.0(3) . . ?
C17 C22 C23 119.7(2) . . ?
C21 C22 C23 120.2(3) . . ?
C22 C23 N2 112.4(2) . . ?
Mg N2 C23 110.35(15) . . ?
Mg N2 C24 114.67(16) . . ?
Mg N2 C25 106.95(16) . . ?
C23 N2 C24 108.12(19) . . ?
C23 N2 C25 108.4(2) . . ?
C24 N2 C25 108.2(2) . . ?
P2 C26 Si3 110.74(12) . . ?
P2 C26 Si4 110.84(13) . . ?
Si3 C26 Si4 114.36(12) . . ?
C26 Si3 C27 114.93(12) . . ?
C26 Si3 C28 109.30(15) . . ?
C26 Si3 C29 111.77(14) . . ?
C27 Si3 C28 106.70(18) . . ?
C27 Si3 C29 105.03(16) . . ?
C28 Si3 C29 108.8(2) . . ?
C26 Si4 C30 110.42(13) . . ?
C26 Si4 C31 112.49(12) . . ?
C26 Si4 C32 111.29(12) . . ?
C30 Si4 C31 109.67(14) . . ?
C30 Si4 C32 104.59(13) . . ?
C31 Si4 C32 108.06(14) . . ?
C33 O1 C36 108.6(3) . . ?
O1 C33 C34 107.7(3) . . ?
C33 C34 C35 103.9(3) . . ?
C34 C35 C36 102.7(3) . . ?
O1 C36 C35 105.1(3) . . ?

loop_
_geom_bond_atom_site_label_1
_geom_bond_atom_site_label_2
_geom_bond_distance
_geom_bond_site_symmetry_2
_geom_bond_publ_flag
Mg P1 2.5557(11) . ?
Mg N1 2.218(2) . ?
Mg P2 2.5555(11) . ?
Mg N2 2.218(2) . ?
P1 C1 1.836(2) . ?
P1 C10 1.872(2) . ?
C1 C2 1.408(3) . ?
C1 C6 1.426(3) . ?
C2 C3 1.386(4) . ?
C3 C4 1.382(4) . ?
C4 C5 1.383(4) . ?
C5 C6 1.389(3) . ?
C6 C7 1.500(3) . ?
C7 N1 1.502(3) . ?
N1 C8 1.478(3) . ?
N1 C9 1.483(3) . ?
C10 Si1 1.892(2) . ?
C10 Si2 1.897(2) . ?
Si1 C11 1.876(3) . ?
Si1 C12 1.875(3) . ?
Si1 C13 1.876(3) . ?
Si2 C14 1.873(3) . ?
Si2 C15 1.872(3) . ?
Si2 C16 1.866(3) . ?
P2 C17 1.835(3) . ?
P2 C26 1.879(2) . ?
C17 C18 1.407(4) . ?
C17 C22 1.424(4) . ?
C18 C19 1.385(4) . ?
C19 C20 1.384(5) . ?
C20 C21 1.379(4) . ?
C21 C22 1.397(4) . ?
C22 C23 1.498(4) . ?
C23 N2 1.502(3) . ?
N2 C24 1.486(3) . ?
N2 C25 1.478(3) . ?
C26 Si3 1.902(2) . ?
C26 Si4 1.887(2) . ?
Si3 C27 1.866(3) . ?
Si3 C28 1.880(4) . ?
Si3 C29 1.873(4) . ?
Si4 C30 1.883(3) . ?
Si4 C31 1.868(3) . ?
Si4 C32 1.871(3) . ?
O1 C33 1.424(5) . ?
O1 C36 1.412(5) . ?
C33 C34 1.496(6) . ?
C34 C35 1.519(5) . ?
C35 C36 1.495(5) . ?
